data_1552476
loop_
_publ_author_name
'Schoemaker, Robin'
'Schwedtmann, Kai'
'Franconetti, Antonio'
'Frontera, Antonio'
'Hennersdorf, Felix'
'Weigand, Jan J.'

_publ_section_title
;
 Controlled scrambling reactions to polyphosphanes via bond metathesis
 reactions
;
_journal_name_full 'Chemical Science'
_journal_paper_doi 10.1039/C9SC04501E
_journal_year 2019
_chemical_formula_moiety 'C58 H96 Au2 N2 P6, 2(C F3 O3 S)'
_chemical_formula_sum 'C60 H96 Au2 F6 N2 O6 P6 S2'
_chemical_formula_weight 1699.26
_space_group_crystal_system monoclinic
_space_group_IT_number 15
_space_group_name_Hall '-C 2yc'
_space_group_name_H-M_alt 'C 1 2/c 1'
_symmetry_space_group_name_Hall '-C 2yc'
_symmetry_space_group_name_H-M 'C 1 2/c 1'
_atom_sites_solution_hydrogens geom
_audit_creation_date 2018-05-12
_audit_creation_method
;
Olex2 1.2
(compiled 2015.09.30 svn.r3233 for OlexSys, GUI svn.r5103)
;
_audit_update_record
;
2019-08-30 deposited with the CCDC.    2019-10-17 downloaded from the CCDC.
;
_cell_angle_alpha 90
_cell_angle_beta 115.147(3)
_cell_angle_gamma 90
_cell_formula_units_Z 4
_cell_length_a 21.8614(6)
_cell_length_b 16.4069(4)
_cell_length_c 26.8718(6)
_cell_measurement_reflns_used 14691
_cell_measurement_temperature 100.00(11)
_cell_measurement_theta_max 75.6370
_cell_measurement_theta_min 3.5290
_cell_volume 8724.8(4)
_computing_cell_refinement 'CrysAlisPro 1.171.38.41 (Rigaku OD, 2015)'
_computing_data_collection 'CrysAlisPro 1.171.38.41 (Rigaku OD, 2015)'
_computing_data_reduction 'CrysAlisPro 1.171.38.41 (Rigaku OD, 2015)'
_computing_molecular_graphics 'Olex2 (Dolomanov et al., 2009)'
_computing_publication_material 'Olex2 (Dolomanov et al., 2009)'
_computing_structure_refinement 'ShelXL (Sheldrick, 2015)'
_computing_structure_solution 'SIR2004 (Burla et al., 2007)'
_diffrn_ambient_environment N~2~
_diffrn_ambient_temperature 100.00(11)
_diffrn_detector 'CCD plate'
_diffrn_detector_area_resol_mean 5.2850
_diffrn_detector_type AtlasS2
_diffrn_measured_fraction_theta_full 1.000
_diffrn_measured_fraction_theta_max 0.983
_diffrn_measurement_details
;
List of Runs (angles in degrees, time in seconds):

  # Type    Start    End  Width  t~exp~   \w     \q     \k     \f   Frames
#--------------------------------------------------------------------------
  1  \w    -16.00  32.00   0.50    1.00    --  -38.50  38.00  30.00   96
  2  \w     17.00 105.00   0.50    1.00    --   42.50  57.00  90.00  176
  3  \w     96.00 131.00   0.50    4.00    --  111.00 125.00  60.00   70
  4  \w    118.00 169.00   0.50    4.00    --  111.00 125.00  90.00  102
  5  \w     95.00 173.00   0.50    4.00    --  111.00 125.00 120.00  156
  6  \w    142.00 178.00   0.50    4.00    --  111.00  30.00-120.00   72
  7  \w     94.00 144.00   0.50    4.00    --  111.00 125.00-180.00  100
  8  \w     59.00 129.00   0.50    4.00    --  111.00 -45.00 120.00  140
  9  \w     59.00 100.00   0.50    4.00    --  111.00-100.00 131.00   82
 10  \w     40.00  73.00   0.50    4.00    --  111.00-125.00 150.00   66
 11  \w     41.00  90.00   0.50    4.00    --  111.00 -94.00  90.00   98
 12  \w     38.00 109.00   0.50    4.00    --  111.00 -94.00  60.00  142
 13  \w     42.00 115.00   0.50    4.00    --  111.00-125.00 -60.00  146
 14  \w     62.00 106.00   0.50    4.00    --  111.00 -94.00-180.00   88
 15  \w    -30.00  63.00   0.50    1.00    --   42.50 -38.00-180.00  186
 16  \w    -91.00 -47.00   0.50    1.00    --  -38.50 125.00  90.00   88
;
_diffrn_measurement_device 'four-circle diffractometer'
_diffrn_measurement_device_type 'SuperNova, Dual, Cu at zero, AtlasS2'
_diffrn_measurement_method '\w scans'
_diffrn_orient_matrix_type 'CrysAlisPro convention (1999,Acta A55,543-557)'
_diffrn_orient_matrix_UB_11 -0.0112294000
_diffrn_orient_matrix_UB_12 0.0892242000
_diffrn_orient_matrix_UB_13 -0.0198538000
_diffrn_orient_matrix_UB_21 -0.0618392000
_diffrn_orient_matrix_UB_22 0.0052773000
_diffrn_orient_matrix_UB_23 0.0133001000
_diffrn_orient_matrix_UB_31 0.0458901000
_diffrn_orient_matrix_UB_32 0.0286788000
_diffrn_orient_matrix_UB_33 0.0586794000
_diffrn_radiation_monochromator mirror
_diffrn_radiation_probe x-ray
_diffrn_radiation_type CuK\a
_diffrn_radiation_wavelength 1.54184
_diffrn_reflns_av_R_equivalents 0.0240
_diffrn_reflns_av_unetI/netI 0.0255
_diffrn_reflns_Laue_measured_fraction_full 1.000
_diffrn_reflns_Laue_measured_fraction_max 0.983
_diffrn_reflns_limit_h_max 26
_diffrn_reflns_limit_h_min -26
_diffrn_reflns_limit_k_max 20
_diffrn_reflns_limit_k_min -16
_diffrn_reflns_limit_l_max 33
_diffrn_reflns_limit_l_min -29
_diffrn_reflns_number 23941
_diffrn_reflns_point_group_measured_fraction_full 1.000
_diffrn_reflns_point_group_measured_fraction_max 0.983
_diffrn_reflns_theta_full 67.684
_diffrn_reflns_theta_max 76.773
_diffrn_reflns_theta_min 3.478
_diffrn_source 'micro-focus sealed X-ray tube'
_diffrn_source_type 'SuperNova (Cu) X-ray Source'
_exptl_absorpt_coefficient_mu 8.144
_exptl_absorpt_correction_T_max 0.405
_exptl_absorpt_correction_T_min 0.222
_exptl_absorpt_correction_type gaussian
_exptl_absorpt_process_details 'CrysAlisPro 1.171.38.41 (Rigaku Oxford Diffraction, 2015)'
_exptl_crystal_colour 'clear colourless'
_exptl_crystal_colour_lustre clear
_exptl_crystal_colour_primary colourless
_exptl_crystal_density_diffrn 1.294
_exptl_crystal_description irregular
_exptl_crystal_F_000 3408
_exptl_crystal_size_max 0.318
_exptl_crystal_size_mid 0.27
_exptl_crystal_size_min 0.192
_refine_diff_density_max 1.407
_refine_diff_density_min -2.508
_refine_diff_density_rms 0.106
_refine_ls_extinction_method none
_refine_ls_goodness_of_fit_ref 1.104
_refine_ls_hydrogen_treatment constr
_refine_ls_matrix_type full
_refine_ls_number_parameters 379
_refine_ls_number_reflns 9046
_refine_ls_number_restraints 0
_refine_ls_restrained_S_all 1.104
_refine_ls_R_factor_all 0.0368
_refine_ls_R_factor_gt 0.0353
_refine_ls_shift/su_max 0.002
_refine_ls_shift/su_mean 0.000
_refine_ls_structure_factor_coef Fsqd
_refine_ls_weighting_details 'w=1/[\s^2^(Fo^2^)+(0.0443P)^2^+37.3310P] where P=(Fo^2^+2Fc^2^)/3'
_refine_ls_weighting_scheme calc
_refine_ls_wR_factor_gt 0.0913
_refine_ls_wR_factor_ref 0.0926
_reflns_Friedel_coverage 0.000
_reflns_number_gt 8619
_reflns_number_total 9046
_reflns_threshold_expression 'I > 2\s(I)'
_cod_data_source_file c9sc04501e2.cif
_cod_data_source_block 9aAuOTf
_cod_database_code 1552476
_shelx_space_group_comment
;
The symmetry employed for this shelxl refinement is uniquely defined
by the following loop, which should always be used as a source of
symmetry information in preference to the above space-group names.
They are only intended as comments.
;
_reflns_odcompleteness_completeness 99.95
_reflns_odcompleteness_iscentric 1
_reflns_odcompleteness_theta 66.97
_olex2_refinement_description
;
1. Fixed Uiso
 At 1.2 times of:
  All C(H) groups, All C(H,H) groups
2.a Ternary CH refined with riding coordinates:
 C1(H1), C7(H7), C18(H18), C24(H24)
2.b Secondary CH2 refined with riding coordinates:
 C2(H2A,H2B), C3(H3A,H3B), C4(H4A,H4B), C5(H5A,H5B), C6(H6A,H6B), C8(H8A,H8B),
 C9(H9A,H9B), C10(H10A,H10B), C11(H11A,H11B), C12(H12A,H12B), C19(H19A,H19B),
 C20(H20A,H20B), C21(H21A,H21B), C22(H22A,H22B), C23(H23A,H23B), C25(H25A,H25B),
  C26(H26A,H26B), C27(H27A,H27B), C28(H28A,H28B), C29(H29A,H29B)
2.c Aromatic/amide H refined with riding coordinates:
 C13(H13), C14(H14), C15(H15), C16(H16)
;
_shelx_shelxl_version_number 2014/7
_olex2_submission_special_instructions 'No special instructions were received'

loop_
_space_group_symop_operation_xyz
'x, y, z'
'-x, y, -z+1/2'
'x+1/2, y+1/2, z'
'-x+1/2, y+1/2, -z+1/2'
'-x, -y, -z'
'x, -y, z-1/2'
'-x+1/2, -y+1/2, -z'
'x+1/2, -y+1/2, z-1/2'

loop_
_atom_site_label
_atom_site_type_symbol
_atom_site_fract_x
_atom_site_fract_y
_atom_site_fract_z
_atom_site_U_iso_or_equiv
_atom_site_adp_type
_atom_site_occupancy
_atom_site_site_symmetry_order
_atom_site_calc_flag
_atom_site_refinement_flags_posn
Au1 Au 0.55546(2) 0.65547(2) 0.30386(2) 0.02581(6) Uani 1 1 d .
P1 P 0.49485(4) 0.62692(6) 0.35398(3) 0.02544(18) Uani 1 1 d .
P2 P 0.38234(4) 0.61955(6) 0.30700(3) 0.02682(19) Uani 1 1 d .
P3 P 0.37191(4) 0.69304(6) 0.23479(3) 0.02442(18) Uani 1 1 d .
N1 N 0.40991(17) 0.5083(2) 0.24174(13) 0.0329(7) Uani 1 1 d .
C1 C 0.51680(17) 0.5241(3) 0.38383(14) 0.0278(7) Uani 1 1 d .
H1 H 0.5021 0.4856 0.3530 0.033 Uiso 1 1 calc R
C2 C 0.48211(18) 0.4984(3) 0.42051(14) 0.0312(8) Uani 1 1 d .
H2A H 0.4977 0.5325 0.4530 0.037 Uiso 1 1 calc R
H2B H 0.4336 0.5050 0.4007 0.037 Uiso 1 1 calc R
C3 C 0.49883(19) 0.4095(3) 0.43725(15) 0.0340(8) Uani 1 1 d .
H3A H 0.4811 0.3754 0.4047 0.041 Uiso 1 1 calc R
H3B H 0.4773 0.3933 0.4607 0.041 Uiso 1 1 calc R
C4 C 0.57527(19) 0.3965(3) 0.46793(15) 0.0334(8) Uani 1 1 d .
H4A H 0.5921 0.4252 0.5028 0.040 Uiso 1 1 calc R
H4B H 0.5846 0.3389 0.4756 0.040 Uiso 1 1 calc R
C5 C 0.61216(19) 0.4272(3) 0.43440(16) 0.0347(8) Uani 1 1 d .
H5A H 0.6605 0.4235 0.4566 0.042 Uiso 1 1 calc R
H5B H 0.6009 0.3925 0.4025 0.042 Uiso 1 1 calc R
C6 C 0.59387(18) 0.5147(3) 0.41549(15) 0.0323(8) Uani 1 1 d .
H6A H 0.6154 0.5302 0.3920 0.039 Uiso 1 1 calc R
H6B H 0.6103 0.5506 0.4472 0.039 Uiso 1 1 calc R
C7 C 0.51338(18) 0.6994(3) 0.41177(14) 0.0292(8) Uani 1 1 d .
H7 H 0.5450 0.6717 0.4451 0.035 Uiso 1 1 calc R
C8 C 0.45159(19) 0.7229(3) 0.42208(15) 0.0332(8) Uani 1 1 d .
H8A H 0.4179 0.7489 0.3895 0.040 Uiso 1 1 calc R
H8B H 0.4316 0.6742 0.4294 0.040 Uiso 1 1 calc R
C9 C 0.4723(2) 0.7812(3) 0.47105(16) 0.0385(9) Uani 1 1 d .
H9A H 0.4325 0.7970 0.4761 0.046 Uiso 1 1 calc R
H9B H 0.5029 0.7534 0.5042 0.046 Uiso 1 1 calc R
C10 C 0.5066(2) 0.8570(3) 0.46228(17) 0.0397(9) Uani 1 1 d .
H10A H 0.4751 0.8868 0.4305 0.048 Uiso 1 1 calc R
H10B H 0.5200 0.8923 0.4941 0.048 Uiso 1 1 calc R
C11 C 0.5683(2) 0.8335(3) 0.45336(17) 0.0383(9) Uani 1 1 d .
H11A H 0.6013 0.8081 0.4864 0.046 Uiso 1 1 calc R
H11B H 0.5885 0.8822 0.4464 0.046 Uiso 1 1 calc R
C12 C 0.5501(2) 0.7745(3) 0.40481(15) 0.0358(9) Uani 1 1 d .
H12A H 0.5215 0.8022 0.3710 0.043 Uiso 1 1 calc R
H12B H 0.5910 0.7577 0.4020 0.043 Uiso 1 1 calc R
C13 C 0.4085(2) 0.4337(3) 0.22149(17) 0.0402(9) Uani 1 1 d .
H13 H 0.4286 0.4262 0.1974 0.048 Uiso 1 1 calc R
C14 C 0.3792(3) 0.3672(3) 0.2341(2) 0.0473(11) Uani 1 1 d .
H14 H 0.3795 0.3161 0.2192 0.057 Uiso 1 1 calc R
C15 C 0.3489(2) 0.3791(3) 0.2700(2) 0.0475(11) Uani 1 1 d .
H15 H 0.3291 0.3357 0.2800 0.057 Uiso 1 1 calc R
C16 C 0.34867(19) 0.4562(3) 0.29070(17) 0.0377(9) Uani 1 1 d .
H16 H 0.3281 0.4658 0.3141 0.045 Uiso 1 1 calc R
C17 C 0.37973(18) 0.5186(3) 0.27578(14) 0.0302(8) Uani 1 1 d .
C18 C 0.28209(18) 0.6848(3) 0.18509(13) 0.0284(7) Uani 1 1 d .
H18 H 0.2688 0.7386 0.1680 0.034 Uiso 1 1 calc R
C19 C 0.27282(19) 0.6247(3) 0.13837(15) 0.0327(8) Uani 1 1 d .
H19A H 0.3040 0.6383 0.1225 0.039 Uiso 1 1 calc R
H19B H 0.2827 0.5698 0.1529 0.039 Uiso 1 1 calc R
C20 C 0.1997(2) 0.6293(3) 0.09378(15) 0.0360(9) Uani 1 1 d .
H20A H 0.1913 0.6832 0.0773 0.043 Uiso 1 1 calc R
H20B H 0.1937 0.5900 0.0651 0.043 Uiso 1 1 calc R
C21 C 0.14919(19) 0.6120(3) 0.11761(16) 0.0384(9) Uani 1 1 d .
H21A H 0.1541 0.5559 0.1302 0.046 Uiso 1 1 calc R
H21B H 0.1037 0.6187 0.0891 0.046 Uiso 1 1 calc R
C22 C 0.15957(19) 0.6687(3) 0.16536(16) 0.0368(9) Uani 1 1 d .
H22A H 0.1285 0.6540 0.1810 0.044 Uiso 1 1 calc R
H22B H 0.1498 0.7243 0.1520 0.044 Uiso 1 1 calc R
C23 C 0.23252(18) 0.6634(3) 0.21002(15) 0.0298(8) Uani 1 1 d .
H23A H 0.2385 0.7010 0.2396 0.036 Uiso 1 1 calc R
H23B H 0.2415 0.6087 0.2251 0.036 Uiso 1 1 calc R
C24 C 0.38572(18) 0.7984(3) 0.26099(14) 0.0305(8) Uani 1 1 d .
H24 H 0.4277 0.7988 0.2949 0.037 Uiso 1 1 calc R
C25 C 0.3294(2) 0.8310(3) 0.27541(16) 0.0342(9) Uani 1 1 d .
H25A H 0.2867 0.8293 0.2430 0.041 Uiso 1 1 calc R
H25B H 0.3256 0.7965 0.3033 0.041 Uiso 1 1 calc R
C26 C 0.3442(2) 0.9182(3) 0.29659(18) 0.0426(10) Uani 1 1 d .
H26A H 0.3847 0.9190 0.3309 0.051 Uiso 1 1 calc R
H26B H 0.3070 0.9383 0.3038 0.051 Uiso 1 1 calc R
C27 C 0.3540(2) 0.9739(3) 0.2549(2) 0.0477(11) Uani 1 1 d .
H27A H 0.3654 1.0284 0.2701 0.057 Uiso 1 1 calc R
H27B H 0.3121 0.9771 0.2217 0.057 Uiso 1 1 calc R
C28 C 0.4104(2) 0.9415(3) 0.2407(2) 0.0449(10) Uani 1 1 d .
H28A H 0.4143 0.9761 0.2130 0.054 Uiso 1 1 calc R
H28B H 0.4530 0.9433 0.2732 0.054 Uiso 1 1 calc R
C29 C 0.3964(2) 0.8548(3) 0.21954(17) 0.0341(8) Uani 1 1 d .
H29A H 0.4340 0.8350 0.2129 0.041 Uiso 1 1 calc R
H29B H 0.3563 0.8538 0.1849 0.041 Uiso 1 1 calc R
S1 S 0.31329(5) 0.38998(7) 0.42242(4) 0.0348(2) Uani 1 1 d .
F1 F 0.26158(17) 0.3995(4) 0.49437(13) 0.0960(17) Uani 1 1 d .
F2 F 0.21850(14) 0.3054(2) 0.43409(12) 0.0596(8) Uani 1 1 d .
F3 F 0.19164(15) 0.4311(2) 0.41177(15) 0.0657(9) Uani 1 1 d .
O1 O 0.28278(15) 0.3650(2) 0.36574(11) 0.0402(7) Uani 1 1 d .
O2 O 0.33083(18) 0.4743(2) 0.43082(17) 0.0587(10) Uani 1 1 d .
O3 O 0.36238(17) 0.3357(3) 0.45967(15) 0.0586(11) Uani 1 1 d .
C30 C 0.2425(2) 0.3812(4) 0.44209(19) 0.0538(14) Uani 1 1 d .

loop_
_atom_site_aniso_label
_atom_site_aniso_U_11
_atom_site_aniso_U_22
_atom_site_aniso_U_33
_atom_site_aniso_U_23
_atom_site_aniso_U_13
_atom_site_aniso_U_12
Au1 0.01902(8) 0.04419(11) 0.01569(8) 0.00048(5) 0.00880(6) -0.00149(5)
P1 0.0187(4) 0.0453(5) 0.0143(3) 0.0011(3) 0.0090(3) -0.0001(3)
P2 0.0181(4) 0.0485(5) 0.0159(4) 0.0016(3) 0.0091(3) 0.0000(4)
P3 0.0179(4) 0.0417(5) 0.0154(3) 0.0005(3) 0.0088(3) 0.0018(3)
N1 0.0332(16) 0.0447(19) 0.0240(14) 0.0012(13) 0.0154(13) -0.0027(14)
C1 0.0194(15) 0.046(2) 0.0176(14) -0.0002(14) 0.0072(12) 0.0010(14)
C2 0.0237(16) 0.052(2) 0.0194(15) 0.0042(15) 0.0109(13) -0.0007(16)
C3 0.0282(18) 0.051(2) 0.0232(16) 0.0045(16) 0.0117(14) -0.0035(16)
C4 0.0292(18) 0.050(2) 0.0220(16) 0.0048(15) 0.0123(14) -0.0001(16)
C5 0.0245(17) 0.053(2) 0.0276(17) 0.0061(16) 0.0121(14) 0.0035(16)
C6 0.0208(16) 0.050(2) 0.0265(17) 0.0002(15) 0.0108(14) -0.0012(15)
C7 0.0222(16) 0.048(2) 0.0170(15) 0.0008(14) 0.0077(13) 0.0019(15)
C8 0.0265(17) 0.053(2) 0.0240(17) -0.0024(16) 0.0147(14) -0.0004(16)
C9 0.040(2) 0.053(3) 0.0268(18) -0.0013(17) 0.0178(16) 0.0028(19)
C10 0.038(2) 0.055(3) 0.0256(19) -0.0043(17) 0.0127(17) 0.0002(19)
C11 0.031(2) 0.053(3) 0.0278(19) -0.0081(17) 0.0088(16) -0.0073(17)
C12 0.0261(18) 0.058(3) 0.0230(17) -0.0063(17) 0.0106(14) -0.0071(17)
C13 0.046(2) 0.045(2) 0.0283(19) -0.0046(17) 0.0147(17) -0.0033(19)
C14 0.042(2) 0.044(2) 0.048(3) 0.001(2) 0.011(2) 0.001(2)
C15 0.030(2) 0.048(3) 0.061(3) 0.008(2) 0.016(2) -0.0061(19)
C16 0.0206(17) 0.056(3) 0.035(2) 0.0076(18) 0.0104(15) -0.0028(17)
C17 0.0207(16) 0.049(2) 0.0169(15) 0.0044(14) 0.0040(12) 0.0008(15)
C18 0.0225(16) 0.044(2) 0.0171(15) 0.0005(14) 0.0073(13) 0.0003(15)
C19 0.0256(18) 0.049(2) 0.0216(16) -0.0018(15) 0.0084(14) 0.0012(16)
C20 0.0308(19) 0.052(2) 0.0190(16) 0.0014(16) 0.0044(14) 0.0004(17)
C21 0.0227(17) 0.056(3) 0.0306(19) 0.0048(18) 0.0053(15) -0.0040(17)
C22 0.0206(17) 0.061(3) 0.0280(19) 0.0071(17) 0.0096(15) 0.0035(17)
C23 0.0171(16) 0.050(2) 0.0241(17) 0.0025(15) 0.0099(14) 0.0008(14)
C24 0.0218(16) 0.047(2) 0.0212(16) -0.0026(15) 0.0073(13) 0.0004(15)
C25 0.0250(18) 0.052(2) 0.0267(18) -0.0041(16) 0.0123(15) 0.0070(16)
C26 0.033(2) 0.054(3) 0.039(2) -0.0112(19) 0.0141(17) 0.0056(19)
C27 0.039(2) 0.042(2) 0.060(3) -0.008(2) 0.019(2) 0.0046(19)
C28 0.035(2) 0.044(2) 0.057(3) -0.003(2) 0.020(2) 0.0011(18)
C29 0.0277(19) 0.042(2) 0.034(2) 0.0022(16) 0.0141(16) 0.0036(15)
S1 0.0231(4) 0.0587(6) 0.0231(4) -0.0040(4) 0.0101(3) -0.0080(4)
F1 0.0521(19) 0.205(5) 0.0419(16) -0.043(2) 0.0304(15) -0.039(3)
F2 0.0380(14) 0.092(2) 0.0542(16) 0.0056(16) 0.0245(13) -0.0185(15)
F3 0.0385(15) 0.085(2) 0.077(2) -0.0212(18) 0.0273(15) 0.0015(15)
O1 0.0359(15) 0.0612(19) 0.0236(13) -0.0045(12) 0.0129(12) -0.0109(14)
O2 0.0462(19) 0.062(2) 0.074(2) -0.0284(19) 0.0315(18) -0.0238(17)
O3 0.0278(16) 0.096(3) 0.047(2) 0.0262(19) 0.0117(14) 0.0023(16)
C30 0.035(2) 0.097(4) 0.030(2) -0.016(2) 0.0139(18) -0.022(3)

loop_
_atom_type_symbol
_atom_type_description
_atom_type_scat_dispersion_real
_atom_type_scat_dispersion_imag
_atom_type_scat_source
C C 0.0181 0.0091 'International Tables Vol C Tables 4.2.6.8 and 6.1.1.4'
H H 0.0000 0.0000 'International Tables Vol C Tables 4.2.6.8 and 6.1.1.4'
Au Au -4.4197 7.2980 'International Tables Vol C Tables 4.2.6.8 and 6.1.1.4'
F F 0.0727 0.0534 'International Tables Vol C Tables 4.2.6.8 and 6.1.1.4'
N N 0.0311 0.0180 'International Tables Vol C Tables 4.2.6.8 and 6.1.1.4'
O O 0.0492 0.0322 'International Tables Vol C Tables 4.2.6.8 and 6.1.1.4'
P P 0.2955 0.4335 'International Tables Vol C Tables 4.2.6.8 and 6.1.1.4'
S S 0.3331 0.5567 'International Tables Vol C Tables 4.2.6.8 and 6.1.1.4'

loop_
_exptl_crystal_face_index_h
_exptl_crystal_face_index_k
_exptl_crystal_face_index_l
_exptl_crystal_face_perp_dist
5 1 -1 0.1044
-5 -1 0 0.0777
1 -1 -6 0.1153
-1 1 6 0.1153
1 1 4 0.1125
-1 -1 -4 0.1125
-2 5 1 0.1059
2 -3 3 0.1030
1 -5 -4 0.1611
-5 0 7 0.1435
5 0 -7 0.1435
-4 0 -1 0.0993
-4 -5 2 0.1161
3 5 0 0.1090
-1 0 -4 0.1066
5 -1 -1 0.0991

loop_
_geom_angle_atom_site_label_1
_geom_angle_atom_site_label_2
_geom_angle_atom_site_label_3
_geom_angle
_geom_angle_site_symmetry_1
_geom_angle_site_symmetry_3
P1 Au1 Au1 98.04(2) . 2_655
P1 Au1 P3 171.52(3) . 2_655
P3 Au1 Au1 89.66(2) 2_655 2_655
P2 P1 Au1 116.62(4) . .
C1 P1 Au1 109.44(12) . .
C1 P1 P2 102.50(12) . .
C1 P1 C7 107.36(17) . .
C7 P1 Au1 112.51(12) . .
C7 P1 P2 107.61(12) . .
P3 P2 P1 98.29(5) . .
C17 P2 P1 96.83(12) . .
C17 P2 P3 96.81(12) . .
P2 P3 Au1 114.38(5) . 2_655
C18 P3 Au1 112.05(12) . 2_655
C18 P3 P2 105.97(12) . .
C24 P3 Au1 112.84(12) . 2_655
C24 P3 P2 103.71(12) . .
C24 P3 C18 107.20(18) . .
C13 N1 C17 117.4(4) . .
P1 C1 H1 106.9 . .
C2 C1 P1 115.0(3) . .
C2 C1 H1 106.9 . .
C2 C1 C6 109.9(3) . .
C6 C1 P1 110.7(3) . .
C6 C1 H1 106.9 . .
C1 C2 H2A 109.8 . .
C1 C2 H2B 109.8 . .
H2A C2 H2B 108.3 . .
C3 C2 C1 109.3(3) . .
C3 C2 H2A 109.8 . .
C3 C2 H2B 109.8 . .
C2 C3 H3A 109.4 . .
C2 C3 H3B 109.4 . .
C2 C3 C4 111.2(3) . .
H3A C3 H3B 108.0 . .
C4 C3 H3A 109.4 . .
C4 C3 H3B 109.4 . .
C3 C4 H4A 109.3 . .
C3 C4 H4B 109.3 . .
H4A C4 H4B 108.0 . .
C5 C4 C3 111.4(3) . .
C5 C4 H4A 109.3 . .
C5 C4 H4B 109.3 . .
C4 C5 H5A 109.2 . .
C4 C5 H5B 109.1 . .
H5A C5 H5B 107.9 . .
C6 C5 C4 112.3(3) . .
C6 C5 H5A 109.1 . .
C6 C5 H5B 109.2 . .
C1 C6 H6A 109.5 . .
C1 C6 H6B 109.5 . .
C5 C6 C1 110.5(3) . .
C5 C6 H6A 109.5 . .
C5 C6 H6B 109.5 . .
H6A C6 H6B 108.1 . .
P1 C7 H7 106.5 . .
C8 C7 P1 114.5(3) . .
C8 C7 H7 106.5 . .
C12 C7 P1 110.7(2) . .
C12 C7 H7 106.5 . .
C12 C7 C8 111.6(4) . .
C7 C8 H8A 109.6 . .
C7 C8 H8B 109.6 . .
H8A C8 H8B 108.1 . .
C9 C8 C7 110.5(3) . .
C9 C8 H8A 109.6 . .
C9 C8 H8B 109.6 . .
C8 C9 H9A 109.4 . .
C8 C9 H9B 109.4 . .
H9A C9 H9B 108.0 . .
C10 C9 C8 111.3(3) . .
C10 C9 H9A 109.4 . .
C10 C9 H9B 109.4 . .
C9 C10 H10A 109.6 . .
C9 C10 H10B 109.6 . .
H10A C10 H10B 108.1 . .
C11 C10 C9 110.2(4) . .
C11 C10 H10A 109.6 . .
C11 C10 H10B 109.6 . .
C10 C11 H11A 109.3 . .
C10 C11 H11B 109.3 . .
C10 C11 C12 111.6(3) . .
H11A C11 H11B 108.0 . .
C12 C11 H11A 109.3 . .
C12 C11 H11B 109.3 . .
C7 C12 C11 111.4(3) . .
C7 C12 H12A 109.3 . .
C7 C12 H12B 109.3 . .
C11 C12 H12A 109.3 . .
C11 C12 H12B 109.3 . .
H12A C12 H12B 108.0 . .
N1 C13 H13 118.1 . .
N1 C13 C14 123.9(4) . .
C14 C13 H13 118.1 . .
C13 C14 H14 121.1 . .
C13 C14 C15 117.7(5) . .
C15 C14 H14 121.1 . .
C14 C15 H15 120.3 . .
C16 C15 C14 119.3(4) . .
C16 C15 H15 120.3 . .
C15 C16 H16 120.8 . .
C17 C16 C15 118.5(4) . .
C17 C16 H16 120.8 . .
N1 C17 P2 119.5(3) . .
N1 C17 C16 123.2(4) . .
C16 C17 P2 117.3(3) . .
P3 C18 H18 106.5 . .
C19 C18 P3 111.5(3) . .
C19 C18 H18 106.5 . .
C23 C18 P3 115.5(2) . .
C23 C18 H18 106.5 . .
C23 C18 C19 109.7(3) . .
C18 C19 H19A 109.7 . .
C18 C19 H19B 109.7 . .
H19A C19 H19B 108.2 . .
C20 C19 C18 109.7(3) . .
C20 C19 H19A 109.7 . .
C20 C19 H19B 109.7 . .
C19 C20 H20A 109.4 . .
C19 C20 H20B 109.4 . .
H20A C20 H20B 108.0 . .
C21 C20 C19 111.3(3) . .
C21 C20 H20A 109.4 . .
C21 C20 H20B 109.4 . .
C20 C21 H21A 109.3 . .
C20 C21 H21B 109.3 . .
C20 C21 C22 111.5(4) . .
H21A C21 H21B 108.0 . .
C22 C21 H21A 109.3 . .
C22 C21 H21B 109.3 . .
C21 C22 H22A 109.5 . .
C21 C22 H22B 109.5 . .
C21 C22 C23 110.9(3) . .
H22A C22 H22B 108.0 . .
C23 C22 H22A 109.5 . .
C23 C22 H22B 109.5 . .
C18 C23 C22 109.6(3) . .
C18 C23 H23A 109.7 . .
C18 C23 H23B 109.7 . .
C22 C23 H23A 109.7 . .
C22 C23 H23B 109.7 . .
H23A C23 H23B 108.2 . .
P3 C24 H24 107.3 . .
C25 C24 P3 113.9(3) . .
C25 C24 H24 107.3 . .
C25 C24 C29 110.9(3) . .
C29 C24 P3 109.8(3) . .
C29 C24 H24 107.3 . .
C24 C25 H25A 109.5 . .
C24 C25 H25B 109.5 . .
H25A C25 H25B 108.0 . .
C26 C25 C24 110.9(4) . .
C26 C25 H25A 109.5 . .
C26 C25 H25B 109.5 . .
C25 C26 H26A 109.4 . .
C25 C26 H26B 109.4 . .
C25 C26 C27 111.2(4) . .
H26A C26 H26B 108.0 . .
C27 C26 H26A 109.4 . .
C27 C26 H26B 109.4 . .
C26 C27 H27A 109.5 . .
C26 C27 H27B 109.5 . .
C26 C27 C28 110.6(4) . .
H27A C27 H27B 108.1 . .
C28 C27 H27A 109.5 . .
C28 C27 H27B 109.5 . .
C27 C28 H28A 109.4 . .
C27 C28 H28B 109.4 . .
H28A C28 H28B 108.0 . .
C29 C28 C27 111.4(4) . .
C29 C28 H28A 109.4 . .
C29 C28 H28B 109.4 . .
C24 C29 H29A 109.4 . .
C24 C29 H29B 109.4 . .
C28 C29 C24 111.2(4) . .
C28 C29 H29A 109.4 . .
C28 C29 H29B 109.4 . .
H29A C29 H29B 108.0 . .
O1 S1 C30 102.34(19) . .
O2 S1 O1 114.6(2) . .
O2 S1 C30 103.4(3) . .
O3 S1 O1 116.0(2) . .
O3 S1 O2 115.0(3) . .
O3 S1 C30 102.9(3) . .
F1 C30 S1 111.4(3) . .
F1 C30 F2 108.0(5) . .
F1 C30 F3 108.2(5) . .
F2 C30 S1 110.4(4) . .
F2 C30 F3 107.7(4) . .
F3 C30 S1 111.1(4) . .

loop_
_geom_bond_atom_site_label_1
_geom_bond_atom_site_label_2
_geom_bond_distance
_geom_bond_site_symmetry_2
Au1 Au1 2.8800(3) 2_655
Au1 P1 2.3033(8) .
Au1 P3 2.3198(8) 2_655
P1 P2 2.2404(12) .
P1 C1 1.842(4) .
P1 C7 1.859(4) .
P2 P3 2.2124(12) .
P2 C17 1.846(4) .
P3 Au1 2.3200(8) 2_655
P3 C18 1.852(4) .
P3 C24 1.842(4) .
N1 C13 1.334(6) .
N1 C17 1.347(5) .
C1 H1 0.9800 .
C1 C2 1.536(5) .
C1 C6 1.539(5) .
C2 H2A 0.9700 .
C2 H2B 0.9700 .
C2 C3 1.524(6) .
C3 H3A 0.9700 .
C3 H3B 0.9700 .
C3 C4 1.532(5) .
C4 H4A 0.9700 .
C4 H4B 0.9700 .
C4 C5 1.528(5) .
C5 H5A 0.9700 .
C5 H5B 0.9700 .
C5 C6 1.518(6) .
C6 H6A 0.9700 .
C6 H6B 0.9700 .
C7 H7 0.9800 .
C7 C8 1.539(5) .
C7 C12 1.524(6) .
C8 H8A 0.9700 .
C8 H8B 0.9700 .
C8 C9 1.531(6) .
C9 H9A 0.9700 .
C9 H9B 0.9700 .
C9 C10 1.522(7) .
C10 H10A 0.9700 .
C10 H10B 0.9700 .
C10 C11 1.517(6) .
C11 H11A 0.9700 .
C11 H11B 0.9700 .
C11 C12 1.535(5) .
C12 H12A 0.9700 .
C12 H12B 0.9700 .
C13 H13 0.9300 .
C13 C14 1.381(7) .
C14 H14 0.9300 .
C14 C15 1.397(8) .
C15 H15 0.9300 .
C15 C16 1.381(7) .
C16 H16 0.9300 .
C16 C17 1.379(6) .
C18 H18 0.9800 .
C18 C19 1.540(5) .
C18 C23 1.537(5) .
C19 H19A 0.9700 .
C19 H19B 0.9700 .
C19 C20 1.539(5) .
C20 H20A 0.9700 .
C20 H20B 0.9700 .
C20 C21 1.521(6) .
C21 H21A 0.9700 .
C21 H21B 0.9700 .
C21 C22 1.522(6) .
C22 H22A 0.9700 .
C22 H22B 0.9700 .
C22 C23 1.538(5) .
C23 H23A 0.9700 .
C23 H23B 0.9700 .
C24 H24 0.9800 .
C24 C25 1.535(5) .
C24 C29 1.540(6) .
C25 H25A 0.9700 .
C25 H25B 0.9700 .
C25 C26 1.522(6) .
C26 H26A 0.9700 .
C26 H26B 0.9700 .
C26 C27 1.530(7) .
C27 H27A 0.9700 .
C27 H27B 0.9700 .
C27 C28 1.533(6) .
C28 H28A 0.9700 .
C28 H28B 0.9700 .
C28 C29 1.513(6) .
C29 H29A 0.9700 .
C29 H29B 0.9700 .
S1 O1 1.439(3) .
S1 O2 1.427(4) .
S1 O3 1.426(4) .
S1 C30 1.840(5) .
F1 C30 1.319(5) .
F2 C30 1.331(7) .
F3 C30 1.342(7) .

loop_
_geom_torsion_atom_site_label_1
_geom_torsion_atom_site_label_2
_geom_torsion_atom_site_label_3
_geom_torsion_atom_site_label_4
_geom_torsion
_geom_torsion_site_symmetry_1
Au1 P1 C1 C2 177.5(2) .
Au1 P1 C1 C6 52.2(3) .
Au1 P1 C7 C8 142.0(3) .
Au1 P1 C7 C12 14.8(3) .
Au1 P3 C18 C19 22.8(3) 2_655
Au1 P3 C18 C23 148.9(3) 2_655
Au1 P3 C24 C25 167.7(2) 2_655
Au1 P3 C24 C29 42.7(3) 2_655
P1 P2 C17 N1 -61.9(3) .
P1 P2 C17 C16 115.5(3) .
P1 C1 C2 C3 174.0(2) .
P1 C1 C6 C5 -173.5(3) .
P1 C7 C8 C9 178.8(3) .
P1 C7 C12 C11 -177.8(3) .
P2 P1 C1 C2 -58.1(3) .
P2 P1 C1 C6 176.6(2) .
P2 P1 C7 C8 12.2(3) .
P2 P1 C7 C12 -115.0(2) .
P2 P3 C18 C19 -102.6(3) .
P2 P3 C18 C23 23.5(3) .
P2 P3 C24 C25 -68.0(3) .
P2 P3 C24 C29 167.0(2) .
P3 P2 C17 N1 37.3(3) .
P3 P2 C17 C16 -145.3(3) .
P3 C18 C19 C20 -171.6(3) .
P3 C18 C23 C22 173.3(3) .
P3 C24 C25 C26 -179.9(3) .
P3 C24 C29 C28 -178.0(3) .
N1 C13 C14 C15 0.3(7) .
C1 P1 C7 C8 -97.5(3) .
C1 P1 C7 C12 135.3(3) .
C1 C2 C3 C4 58.6(4) .
C2 C1 C6 C5 58.3(4) .
C2 C3 C4 C5 -54.7(5) .
C3 C4 C5 C6 52.7(5) .
C4 C5 C6 C1 -54.6(4) .
C6 C1 C2 C3 -60.2(4) .
C7 P1 C1 C2 55.1(3) .
C7 P1 C1 C6 -70.2(3) .
C7 C8 C9 C10 56.8(5) .
C8 C7 C12 C11 53.5(4) .
C8 C9 C10 C11 -58.1(5) .
C9 C10 C11 C12 56.7(5) .
C10 C11 C12 C7 -54.8(5) .
C12 C7 C8 C9 -54.4(4) .
C13 N1 C17 P2 178.0(3) .
C13 N1 C17 C16 0.7(6) .
C13 C14 C15 C16 0.9(7) .
C14 C15 C16 C17 -1.2(6) .
C15 C16 C17 P2 -176.9(3) .
C15 C16 C17 N1 0.5(6) .
C17 N1 C13 C14 -1.1(6) .
C18 P3 C24 C25 43.8(3) .
C18 P3 C24 C29 -81.2(3) .
C18 C19 C20 C21 -56.9(5) .
C19 C18 C23 C22 -59.7(4) .
C19 C20 C21 C22 55.4(5) .
C20 C21 C22 C23 -55.7(5) .
C21 C22 C23 C18 57.9(5) .
C23 C18 C19 C20 59.2(4) .
C24 P3 C18 C19 147.2(3) .
C24 P3 C18 C23 -86.8(3) .
C24 C25 C26 C27 56.4(5) .
C25 C24 C29 C28 55.3(4) .
C25 C26 C27 C28 -56.5(5) .
C26 C27 C28 C29 56.3(5) .
C27 C28 C29 C24 -55.8(5) .
C29 C24 C25 C26 -55.5(4) .
O1 S1 C30 F1 178.0(5) .
O1 S1 C30 F2 58.0(4) .
O1 S1 C30 F3 -61.3(4) .
O2 S1 C30 F1 -62.7(6) .
O2 S1 C30 F2 177.4(3) .
O2 S1 C30 F3 58.0(4) .
O3 S1 C30 F1 57.3(6) .
O3 S1 C30 F2 -62.6(4) .
O3 S1 C30 F3 178.0(4) .

loop_
_exptl_oxdiff_crystal_face_indexfrac_h
_exptl_oxdiff_crystal_face_indexfrac_k
_exptl_oxdiff_crystal_face_indexfrac_l
_exptl_oxdiff_crystal_face_x
_exptl_oxdiff_crystal_face_y
_exptl_oxdiff_crystal_face_z
4.9962 1.0037 -0.9997 0.0533 -0.3170 0.1994
-4.9964 -1.0031 0.0001 -0.0334 0.3037 -0.2580
1.0005 -0.9971 -5.9993 0.0189 -0.1469 -0.3347
-1.0005 0.9971 5.9993 -0.0189 0.1469 0.3347
0.9984 0.9991 3.9995 -0.0015 -0.0033 0.3092
-0.9984 -0.9991 -3.9995 0.0015 0.0033 -0.3092
-2.0089 5.0036 1.0059 0.4490 0.1640 0.1103
2.0057 -3.0039 2.9950 -0.3500 -0.1000 0.1816
1.0087 -5.0023 -4.0046 -0.3781 -0.1420 -0.3322
-4.9971 -0.0062 6.9988 -0.0834 0.4021 0.1812
4.9971 0.0062 -6.9988 0.0834 -0.4021 -0.1812
-3.9988 -0.0011 -0.9987 0.0646 0.2340 -0.2421
-3.9886 -5.0079 1.9945 -0.4416 0.2467 -0.2096
2.9893 5.0063 0.0050 0.4130 -0.1584 0.2810
-1.0004 0.0019 -3.9984 0.0908 0.0087 -0.2805
5.0001 -0.9983 -1.0020 -0.1253 -0.3278 0.1420
